data_4083982
loop_
_publ_author_name
'Anaby, Aviel'
'Butschke, Burkhard'
'Ben-David, Yehoshoa'
'Shimon, Linda J. W.'
'Leitus, Gregory'
'Feller, Moran'
'Milstein, David'

_publ_section_title
;
 B--H Bond Cleavage via Metal--Ligand Cooperation by Dearomatized
 Ruthenium Pincer Complexes
;
_journal_issue 14
_journal_name_full Organometallics
_journal_page_first 3716
_journal_paper_doi 10.1021/om500311a
_journal_volume 33
_journal_year 2014
_chemical_formula_moiety 'C30 H46 B N O3 P2 Ru'
_chemical_formula_sum 'C30 H46 B N O3 P2 Ru'
_chemical_formula_weight 642.50
_chemical_name_systematic
; 
 ? 
;
_space_group_IT_number 14
_symmetry_cell_setting monoclinic
_symmetry_space_group_name_Hall '-P 2ybc'
_symmetry_space_group_name_H-M 'P 1 21/c 1'
_atom_sites_solution_hydrogens geom
_atom_sites_solution_primary direct
_atom_sites_solution_secondary difmap
_audit_creation_method SHELXL-97
_cell_angle_alpha 90.00
_cell_angle_beta 92.9126(9)
_cell_angle_gamma 90.00
_cell_formula_units_Z 4
_cell_length_a 8.2384(2)
_cell_length_b 17.5293(3)
_cell_length_c 21.3522(4)
_cell_measurement_reflns_used 7032
_cell_measurement_temperature 120(2)
_cell_measurement_theta_max 27.48
_cell_measurement_theta_min 2.55
_cell_volume 3079.56(11)
_computing_cell_refinement HKL
_computing_data_collection 'Collect package (Bruker Nonius)'
_computing_data_reduction HKL
_computing_structure_refinement 'SHELXL-97 (Sheldrick, 1997)'
_computing_structure_solution 'SHELXS-97 (Sheldrick, 1990)'
_diffrn_ambient_temperature 120(2)
_diffrn_measured_fraction_theta_full 0.997
_diffrn_measured_fraction_theta_max 0.997
_diffrn_measurement_device_type 'Nonius KappaCCD'
_diffrn_measurement_method 'phi and omega scans'
_diffrn_radiation_monochromator graphite
_diffrn_radiation_source 'fine-focus sealed tube'
_diffrn_radiation_type MoK\a
_diffrn_radiation_wavelength 0.71073
_diffrn_reflns_av_R_equivalents 0.0540
_diffrn_reflns_av_sigmaI/netI 0.0251
_diffrn_reflns_limit_h_max 10
_diffrn_reflns_limit_h_min 0
_diffrn_reflns_limit_k_max 21
_diffrn_reflns_limit_k_min 0
_diffrn_reflns_limit_l_max 26
_diffrn_reflns_limit_l_min -26
_diffrn_reflns_number 43396
_diffrn_reflns_theta_full 25.68
_diffrn_reflns_theta_max 25.68
_diffrn_reflns_theta_min 2.73
_exptl_absorpt_coefficient_mu 0.644
_exptl_absorpt_correction_T_max 0.9685
_exptl_absorpt_correction_T_min 0.8403
_exptl_absorpt_correction_type multi-scan
_exptl_absorpt_process_details 'SHELXL-97 (Sheldrick, 1997)'
_exptl_crystal_colour red
_exptl_crystal_density_diffrn 1.386
_exptl_crystal_density_method 'not measured'
_exptl_crystal_description plate
_exptl_crystal_F_000 1344
_exptl_crystal_size_max 0.28
_exptl_crystal_size_mid 0.20
_exptl_crystal_size_min 0.05
_refine_diff_density_max 0.601
_refine_diff_density_min -0.735
_refine_diff_density_rms 0.078
_refine_ls_extinction_method none
_refine_ls_goodness_of_fit_ref 1.244
_refine_ls_hydrogen_treatment mixed
_refine_ls_matrix_type full
_refine_ls_number_parameters 359
_refine_ls_number_reflns 5825
_refine_ls_number_restraints 0
_refine_ls_restrained_S_all 1.244
_refine_ls_R_factor_all 0.0548
_refine_ls_R_factor_gt 0.0469
_refine_ls_shift/su_max 0.000
_refine_ls_shift/su_mean 0.000
_refine_ls_structure_factor_coef Fsqd
_refine_ls_weighting_details 'calc w=1/[\s^2^(Fo^2^)+(0.0066P)^2^+9.1969P] where P=(Fo^2^+2Fc^2^)/3'
_refine_ls_weighting_scheme calc
_refine_ls_wR_factor_gt 0.0947
_refine_ls_wR_factor_ref 0.0975
_reflns_number_gt 5199
_reflns_number_total 5825
_reflns_threshold_expression >2sigma(I)
_cod_data_source_file om500311a_si_003.cif
_cod_data_source_block complex6
_cod_depositor_comments 'Adding full bibliography for 4083981--4083982.cif.'
_cod_original_sg_symbol_Hall '-p 2ybc'
_cod_original_sg_symbol_H-M P2(1)/c
_cod_database_code 4083982

loop_
_symmetry_equiv_pos_as_xyz
'x, y, z'
'-x, y+1/2, -z+1/2'
'-x, -y, -z'
'x, -y-1/2, z-1/2'

loop_
_atom_site_label
_atom_site_type_symbol
_atom_site_fract_x
_atom_site_fract_y
_atom_site_fract_z
_atom_site_U_iso_or_equiv
_atom_site_adp_type
_atom_site_occupancy
_atom_site_symmetry_multiplicity
_atom_site_calc_flag
_atom_site_refinement_flags
Ru1 Ru 0.29998(4) 0.213954(18) 0.022120(14) 0.02425(9) Uani 1 1 d .
H1 H 0.443(5) 0.156(3) 0.014(2) 0.047(13) Uiso 1 1 d .
P1 P 0.43861(11) 0.28364(6) 0.10068(4) 0.0252(2) Uani 1 1 d .
P2 P 0.18769(12) 0.16837(6) -0.07274(5) 0.0275(2) Uani 1 1 d .
N1 N 0.4085(4) 0.29652(18) -0.03554(15) 0.0267(7) Uani 1 1 d .
C1 C 0.5497(4) 0.3525(2) 0.05696(19) 0.0298(9) Uani 1 1 d .
C2 C 0.5188(5) 0.3488(2) -0.0091(2) 0.0309(9) Uani 1 1 d .
C3 C 0.5958(5) 0.3996(3) -0.0512(2) 0.0400(10) Uani 1 1 d .
H3 H 0.6701 0.4369 -0.0349 0.048 Uiso 1 1 calc R
C4 C 0.5636(6) 0.3950(3) -0.1145(2) 0.0412(11) Uani 1 1 d .
H4 H 0.6185 0.4280 -0.1417 0.049 Uiso 1 1 calc R
C5 C 0.4525(5) 0.3432(2) -0.1393(2) 0.0379(10) Uani 1 1 d .
H5 H 0.4298 0.3402 -0.1833 0.046 Uiso 1 1 calc R
C6 C 0.3752(5) 0.2959(2) -0.09903(18) 0.0308(9) Uani 1 1 d .
C7 C 0.2376(5) 0.2476(2) -0.12441(19) 0.0339(9) Uani 1 1 d .
H7A H 0.2659 0.2267 -0.1655 0.041 Uiso 1 1 calc R
H7B H 0.1401 0.2801 -0.1315 0.041 Uiso 1 1 calc R
C8 C 0.2655(5) 0.3351(2) 0.1372(2) 0.0344(9) Uani 1 1 d .
C9 C 0.1515(5) 0.3519(3) 0.0790(2) 0.0447(11) Uani 1 1 d .
H9A H 0.0537 0.3781 0.0921 0.067 Uiso 1 1 calc R
H9B H 0.1205 0.3038 0.0582 0.067 Uiso 1 1 calc R
H9C H 0.2079 0.3844 0.0498 0.067 Uiso 1 1 calc R
C10 C 0.3091(6) 0.4115(3) 0.1680(2) 0.0453(11) Uani 1 1 d .
H10A H 0.2098 0.4369 0.1804 0.068 Uiso 1 1 calc R
H10B H 0.3642 0.4438 0.1382 0.068 Uiso 1 1 calc R
H10C H 0.3814 0.4028 0.2052 0.068 Uiso 1 1 calc R
C11 C 0.1755(5) 0.2847(3) 0.1824(2) 0.0394(10) Uani 1 1 d .
H11A H 0.2454 0.2754 0.2202 0.059 Uiso 1 1 calc R
H11B H 0.1477 0.2360 0.1621 0.059 Uiso 1 1 calc R
H11C H 0.0759 0.3105 0.1940 0.059 Uiso 1 1 calc R
C12 C 0.5759(5) 0.2309(2) 0.16023(19) 0.0334(9) Uani 1 1 d .
C13 C 0.7361(5) 0.2159(3) 0.1289(2) 0.0428(11) Uani 1 1 d .
H13A H 0.8041 0.1817 0.1554 0.064 Uiso 1 1 calc R
H13B H 0.7934 0.2642 0.1234 0.064 Uiso 1 1 calc R
H13C H 0.7133 0.1921 0.0879 0.064 Uiso 1 1 calc R
C14 C 0.5000(5) 0.1537(2) 0.17464(19) 0.0356(10) Uani 1 1 d .
H14A H 0.4864 0.1238 0.1359 0.053 Uiso 1 1 calc R
H14B H 0.3938 0.1616 0.1923 0.053 Uiso 1 1 calc R
H14C H 0.5713 0.1260 0.2050 0.053 Uiso 1 1 calc R
C15 C 0.6095(6) 0.2731(3) 0.2223(2) 0.0457(12) Uani 1 1 d .
H15A H 0.5069 0.2819 0.2425 0.069 Uiso 1 1 calc R
H15B H 0.6616 0.3222 0.2143 0.069 Uiso 1 1 calc R
H15C H 0.6817 0.2422 0.2500 0.069 Uiso 1 1 calc R
C16 C -0.0402(5) 0.1635(2) -0.08278(19) 0.0331(9) Uani 1 1 d .
C17 C -0.1081(5) 0.1693(3) -0.1512(2) 0.0423(11) Uani 1 1 d .
H17A H -0.2271 0.1714 -0.1520 0.064 Uiso 1 1 calc R
H17B H -0.0740 0.1246 -0.1748 0.064 Uiso 1 1 calc R
H17C H -0.0664 0.2157 -0.1704 0.064 Uiso 1 1 calc R
C18 C -0.1057(5) 0.2305(3) -0.0458(2) 0.0409(11) Uani 1 1 d .
H18A H -0.2241 0.2328 -0.0524 0.061 Uiso 1 1 calc R
H18B H -0.0577 0.2781 -0.0603 0.061 Uiso 1 1 calc R
H18C H -0.0771 0.2234 -0.0011 0.061 Uiso 1 1 calc R
C19 C -0.0987(5) 0.0896(3) -0.0532(2) 0.0435(11) Uani 1 1 d .
H19A H -0.0444 0.0832 -0.0116 0.065 Uiso 1 1 calc R
H19B H -0.0726 0.0463 -0.0799 0.065 Uiso 1 1 calc R
H19C H -0.2165 0.0921 -0.0491 0.065 Uiso 1 1 calc R
C20 C 0.2865(5) 0.0822(2) -0.10662(19) 0.0342(9) Uani 1 1 d .
C21 C 0.2940(6) 0.0185(2) -0.0580(2) 0.0388(10) Uani 1 1 d .
H21A H 0.1835 0.0024 -0.0494 0.058 Uiso 1 1 calc R
H21B H 0.3495 0.0370 -0.0193 0.058 Uiso 1 1 calc R
H21C H 0.3540 -0.0250 -0.0742 0.058 Uiso 1 1 calc R
C22 C 0.2038(6) 0.0528(3) -0.1677(2) 0.0454(11) Uani 1 1 d .
H22A H 0.2717 0.0134 -0.1857 0.068 Uiso 1 1 calc R
H22B H 0.1890 0.0951 -0.1975 0.068 Uiso 1 1 calc R
H22C H 0.0976 0.0311 -0.1591 0.068 Uiso 1 1 calc R
C23 C 0.4612(5) 0.1057(3) -0.1196(2) 0.0434(11) Uani 1 1 d .
H23A H 0.5115 0.1303 -0.0822 0.065 Uiso 1 1 calc R
H23B H 0.4594 0.1416 -0.1549 0.065 Uiso 1 1 calc R
H23C H 0.5240 0.0604 -0.1300 0.065 Uiso 1 1 calc R
B1 B 0.6619(6) 0.4101(3) 0.0883(2) 0.0332(11) Uani 1 1 d .
O1 O 0.6744(4) 0.42300(17) 0.15383(15) 0.0407(7) Uani 1 1 d .
O2 O 0.7727(3) 0.45968(16) 0.05937(15) 0.0372(7) Uani 1 1 d .
C24 C 0.8469(5) 0.5021(2) 0.1072(2) 0.0372(10) Uani 1 1 d .
C25 C 0.9655(5) 0.5568(3) 0.1033(3) 0.0469(12) Uani 1 1 d .
H25 H 1.0082 0.5710 0.0645 0.056 Uiso 1 1 calc R
C26 C 1.0196(6) 0.5902(3) 0.1602(3) 0.0512(13) Uani 1 1 d .
H26 H 1.1014 0.6284 0.1598 0.061 Uiso 1 1 calc R
C27 C 0.9587(6) 0.5700(3) 0.2165(3) 0.0526(14) Uani 1 1 d .
H27 H 0.9976 0.5948 0.2539 0.063 Uiso 1 1 calc R
C28 C 0.8392(6) 0.5128(3) 0.2195(2) 0.0460(12) Uani 1 1 d .
H28 H 0.7961 0.4977 0.2581 0.055 Uiso 1 1 calc R
C29 C 0.7888(5) 0.4802(2) 0.1637(2) 0.0392(10) Uani 1 1 d .
C30 C 0.2067(5) 0.1419(2) 0.07100(18) 0.0293(9) Uani 1 1 d .
O3 O 0.1463(4) 0.09595(18) 0.10176(14) 0.0439(8) Uani 1 1 d .

loop_
_atom_site_aniso_label
_atom_site_aniso_U_11
_atom_site_aniso_U_22
_atom_site_aniso_U_33
_atom_site_aniso_U_23
_atom_site_aniso_U_13
_atom_site_aniso_U_12
Ru1 0.02253(15) 0.02560(17) 0.02461(16) 0.00122(13) 0.00110(11) -0.00115(13)
P1 0.0236(5) 0.0247(5) 0.0274(5) -0.0020(4) 0.0021(4) -0.0008(4)
P2 0.0262(5) 0.0299(6) 0.0261(5) 0.0015(4) -0.0010(4) 0.0008(4)
N1 0.0252(16) 0.0258(17) 0.0293(17) 0.0027(14) 0.0035(13) 0.0023(13)
C1 0.0235(19) 0.024(2) 0.042(2) 0.0019(18) 0.0068(17) -0.0037(16)
C2 0.027(2) 0.025(2) 0.042(2) 0.0016(18) 0.0097(17) 0.0041(16)
C3 0.041(2) 0.030(2) 0.050(3) 0.005(2) 0.014(2) -0.0063(19)
C4 0.049(3) 0.033(2) 0.043(3) 0.010(2) 0.019(2) -0.003(2)
C5 0.044(2) 0.035(2) 0.037(2) 0.0075(19) 0.0119(19) 0.004(2)
C6 0.032(2) 0.030(2) 0.031(2) 0.0044(17) 0.0065(16) 0.0086(17)
C7 0.035(2) 0.039(2) 0.027(2) 0.0039(18) 0.0015(17) -0.0009(19)
C8 0.034(2) 0.032(2) 0.038(2) -0.0054(18) 0.0074(18) 0.0003(18)
C9 0.032(2) 0.044(3) 0.058(3) -0.005(2) 0.005(2) 0.007(2)
C10 0.047(3) 0.034(3) 0.056(3) -0.011(2) 0.013(2) 0.003(2)
C11 0.034(2) 0.046(3) 0.039(2) -0.011(2) 0.0133(18) -0.005(2)
C12 0.031(2) 0.038(2) 0.030(2) -0.0007(18) -0.0038(17) -0.0028(18)
C13 0.029(2) 0.051(3) 0.048(3) 0.010(2) -0.0035(19) 0.002(2)
C14 0.041(2) 0.034(2) 0.031(2) 0.0009(18) -0.0017(18) 0.0026(19)
C15 0.056(3) 0.042(3) 0.037(3) 0.001(2) -0.013(2) -0.009(2)
C16 0.027(2) 0.039(2) 0.032(2) 0.0018(18) -0.0053(16) -0.0008(18)
C17 0.036(2) 0.048(3) 0.041(3) 0.006(2) -0.0123(19) 0.000(2)
C18 0.028(2) 0.049(3) 0.046(3) 0.005(2) 0.0019(19) 0.0056(19)
C19 0.030(2) 0.047(3) 0.053(3) 0.013(2) -0.008(2) -0.006(2)
C20 0.036(2) 0.036(2) 0.031(2) -0.0030(18) 0.0017(17) 0.0047(18)
C21 0.044(3) 0.032(2) 0.040(2) -0.0017(19) -0.002(2) 0.006(2)
C22 0.051(3) 0.048(3) 0.037(3) -0.010(2) -0.005(2) 0.005(2)
C23 0.036(2) 0.052(3) 0.042(3) -0.002(2) 0.007(2) 0.004(2)
B1 0.027(2) 0.024(2) 0.049(3) 0.001(2) 0.004(2) 0.0003(19)
O1 0.0370(16) 0.0351(17) 0.0495(19) -0.0015(14) -0.0034(14) -0.0119(13)
O2 0.0281(15) 0.0281(15) 0.0555(19) -0.0004(14) 0.0040(13) -0.0061(12)
C24 0.027(2) 0.025(2) 0.059(3) 0.002(2) -0.0014(19) 0.0015(17)
C25 0.030(2) 0.034(3) 0.076(4) 0.004(2) -0.004(2) -0.0025(19)
C26 0.034(2) 0.031(3) 0.086(4) 0.005(3) -0.016(3) -0.001(2)
C27 0.046(3) 0.026(2) 0.082(4) -0.001(2) -0.029(3) 0.001(2)
C28 0.041(3) 0.038(3) 0.058(3) 0.002(2) -0.012(2) 0.001(2)
C29 0.032(2) 0.027(2) 0.058(3) 0.000(2) -0.010(2) -0.0014(18)
C30 0.032(2) 0.029(2) 0.026(2) -0.0045(17) -0.0022(16) -0.0039(17)
O3 0.056(2) 0.0411(18) 0.0353(17) 0.0053(14) 0.0041(14) -0.0194(16)

loop_
_atom_type_symbol
_atom_type_description
_atom_type_scat_dispersion_real
_atom_type_scat_dispersion_imag
_atom_type_scat_source
Ru Ru -1.2594 0.8363 'International Tables Vol C Tables 4.2.6.8 and 6.1.1.4'
P P 0.1023 0.0942 'International Tables Vol C Tables 4.2.6.8 and 6.1.1.4'
N N 0.0061 0.0033 'International Tables Vol C Tables 4.2.6.8 and 6.1.1.4'
B B 0.0013 0.0007 'International Tables Vol C Tables 4.2.6.8 and 6.1.1.4'
O O 0.0106 0.0060 'International Tables Vol C Tables 4.2.6.8 and 6.1.1.4'
C C 0.0033 0.0016 'International Tables Vol C Tables 4.2.6.8 and 6.1.1.4'
H H 0.0000 0.0000 'International Tables Vol C Tables 4.2.6.8 and 6.1.1.4'

loop_
_geom_angle_atom_site_label_1
_geom_angle_atom_site_label_2
_geom_angle_atom_site_label_3
_geom_angle
C30 Ru1 N1 179.27(15)
C30 Ru1 P2 95.71(12)
N1 Ru1 P2 83.68(9)
C30 Ru1 P1 98.97(12)
N1 Ru1 P1 81.64(9)
P2 Ru1 P1 165.30(4)
C30 Ru1 H1 87.1(16)
N1 Ru1 H1 92.5(16)
P2 Ru1 H1 87.3(16)
P1 Ru1 H1 94.2(16)
C1 P1 C8 107.92(19)
C1 P1 C12 111.81(18)
C8 P1 C12 113.10(19)
C1 P1 Ru1 102.80(14)
C8 P1 Ru1 101.26(13)
C12 P1 Ru1 118.77(13)
C7 P2 C20 105.2(2)
C7 P2 C16 102.66(19)
C20 P2 C16 111.64(19)
C7 P2 Ru1 99.93(14)
C20 P2 Ru1 116.80(13)
C16 P2 Ru1 117.75(14)
C6 N1 C2 120.1(3)
C6 N1 Ru1 119.9(3)
C2 N1 Ru1 119.9(3)
C2 C1 B1 123.1(4)
C2 C1 P1 114.4(3)
B1 C1 P1 122.4(3)
N1 C2 C1 120.9(3)
N1 C2 C3 117.1(4)
C1 C2 C3 122.0(4)
C4 C3 C2 120.9(4)
C4 C3 H3 119.6
C2 C3 H3 119.6
C3 C4 C5 120.7(4)
C3 C4 H4 119.6
C5 C4 H4 119.6
C6 C5 C4 118.5(4)
C6 C5 H5 120.7
C4 C5 H5 120.7
N1 C6 C5 122.6(4)
N1 C6 C7 118.2(3)
C5 C6 C7 118.8(4)
C6 C7 P2 113.6(3)
C6 C7 H7A 108.8
P2 C7 H7A 108.8
C6 C7 H7B 108.8
P2 C7 H7B 108.8
H7A C7 H7B 107.7
C10 C8 C11 110.2(4)
C10 C8 C9 107.4(4)
C11 C8 C9 108.8(4)
C10 C8 P1 115.5(3)
C11 C8 P1 112.7(3)
C9 C8 P1 101.5(3)
C8 C9 H9A 109.5
C8 C9 H9B 109.5
H9A C9 H9B 109.5
C8 C9 H9C 109.5
H9A C9 H9C 109.5
H9B C9 H9C 109.5
C8 C10 H10A 109.5
C8 C10 H10B 109.5
H10A C10 H10B 109.5
C8 C10 H10C 109.5
H10A C10 H10C 109.5
H10B C10 H10C 109.5
C8 C11 H11A 109.5
C8 C11 H11B 109.5
H11A C11 H11B 109.5
C8 C11 H11C 109.5
H11A C11 H11C 109.5
H11B C11 H11C 109.5
C14 C12 C15 108.1(3)
C14 C12 C13 107.7(4)
C15 C12 C13 109.8(4)
C14 C12 P1 109.3(3)
C15 C12 P1 114.9(3)
C13 C12 P1 106.8(3)
C12 C13 H13A 109.5
C12 C13 H13B 109.5
H13A C13 H13B 109.5
C12 C13 H13C 109.5
H13A C13 H13C 109.5
H13B C13 H13C 109.5
C12 C14 H14A 109.5
C12 C14 H14B 109.5
H14A C14 H14B 109.5
C12 C14 H14C 109.5
H14A C14 H14C 109.5
H14B C14 H14C 109.5
C12 C15 H15A 109.5
C12 C15 H15B 109.5
H15A C15 H15B 109.5
C12 C15 H15C 109.5
H15A C15 H15C 109.5
H15B C15 H15C 109.5
C19 C16 C18 108.1(4)
C19 C16 C17 110.0(4)
C18 C16 C17 108.5(4)
C19 C16 P2 109.0(3)
C18 C16 P2 106.4(3)
C17 C16 P2 114.6(3)
C16 C17 H17A 109.5
C16 C17 H17B 109.5
H17A C17 H17B 109.5
C16 C17 H17C 109.5
H17A C17 H17C 109.5
H17B C17 H17C 109.5
C16 C18 H18A 109.5
C16 C18 H18B 109.5
H18A C18 H18B 109.5
C16 C18 H18C 109.5
H18A C18 H18C 109.5
H18B C18 H18C 109.5
C16 C19 H19A 109.5
C16 C19 H19B 109.5
H19A C19 H19B 109.5
C16 C19 H19C 109.5
H19A C19 H19C 109.5
H19B C19 H19C 109.5
C21 C20 C22 109.5(4)
C21 C20 C23 108.3(4)
C22 C20 C23 108.5(4)
C21 C20 P2 109.3(3)
C22 C20 P2 114.6(3)
C23 C20 P2 106.4(3)
C20 C21 H21A 109.5
C20 C21 H21B 109.5
H21A C21 H21B 109.5
C20 C21 H21C 109.5
H21A C21 H21C 109.5
H21B C21 H21C 109.5
C20 C22 H22A 109.5
C20 C22 H22B 109.5
H22A C22 H22B 109.5
C20 C22 H22C 109.5
H22A C22 H22C 109.5
H22B C22 H22C 109.5
C20 C23 H23A 109.5
C20 C23 H23B 109.5
H23A C23 H23B 109.5
C20 C23 H23C 109.5
H23A C23 H23C 109.5
H23B C23 H23C 109.5
O1 B1 O2 108.4(4)
O1 B1 C1 124.0(4)
O2 B1 C1 127.7(4)
C29 O1 B1 106.3(3)
C24 O2 B1 106.1(3)
C25 C24 C29 121.9(5)
C25 C24 O2 128.3(4)
C29 C24 O2 109.8(4)
C24 C25 C26 115.8(5)
C24 C25 H25 122.1
C26 C25 H25 122.1
C27 C26 C25 122.5(5)
C27 C26 H26 118.8
C25 C26 H26 118.8
C26 C27 C28 120.7(5)
C26 C27 H27 119.6
C28 C27 H27 119.6
C29 C28 C27 116.0(5)
C29 C28 H28 122.0
C27 C28 H28 122.0
C28 C29 C24 123.0(4)
C28 C29 O1 127.5(4)
C24 C29 O1 109.4(4)
O3 C30 Ru1 179.5(4)

loop_
_geom_bond_atom_site_label_1
_geom_bond_atom_site_label_2
_geom_bond_distance
Ru1 C30 1.832(4)
Ru1 N1 2.126(3)
Ru1 P2 2.3252(10)
Ru1 P1 2.3272(10)
Ru1 H1 1.58(4)
P1 C1 1.803(4)
P1 C8 1.889(4)
P1 C12 1.898(4)
P2 C7 1.833(4)
P2 C20 1.878(4)
P2 C16 1.881(4)
N1 C6 1.370(5)
N1 C2 1.390(5)
C1 C2 1.422(6)
C1 B1 1.503(6)
C2 C3 1.436(6)
C3 C4 1.366(6)
C3 H3 0.9500
C4 C5 1.376(6)
C4 H4 0.9500
C5 C6 1.374(6)
C5 H5 0.9500
C6 C7 1.495(6)
C7 H7A 0.9900
C7 H7B 0.9900
C8 C10 1.526(6)
C8 C11 1.528(6)
C8 C9 1.548(6)
C9 H9A 0.9800
C9 H9B 0.9800
C9 H9C 0.9800
C10 H10A 0.9800
C10 H10B 0.9800
C10 H10C 0.9800
C11 H11A 0.9800
C11 H11B 0.9800
C11 H11C 0.9800
C12 C14 1.529(6)
C12 C15 1.531(6)
C12 C13 1.533(6)
C13 H13A 0.9800
C13 H13B 0.9800
C13 H13C 0.9800
C14 H14A 0.9800
C14 H14B 0.9800
C14 H14C 0.9800
C15 H15A 0.9800
C15 H15B 0.9800
C15 H15C 0.9800
C16 C19 1.528(6)
C16 C18 1.529(6)
C16 C17 1.541(6)
C17 H17A 0.9800
C17 H17B 0.9800
C17 H17C 0.9800
C18 H18A 0.9800
C18 H18B 0.9800
C18 H18C 0.9800
C19 H19A 0.9800
C19 H19B 0.9800
C19 H19C 0.9800
C20 C21 1.523(6)
C20 C22 1.530(6)
C20 C23 1.536(6)
C21 H21A 0.9800
C21 H21B 0.9800
C21 H21C 0.9800
C22 H22A 0.9800
C22 H22B 0.9800
C22 H22C 0.9800
C23 H23A 0.9800
C23 H23B 0.9800
C23 H23C 0.9800
B1 O1 1.417(6)
B1 O2 1.423(5)
O1 C29 1.385(5)
O2 C24 1.381(5)
C24 C25 1.375(6)
C24 C29 1.375(6)
C25 C26 1.401(7)
C25 H25 0.9500
C26 C27 1.373(8)
C26 H26 0.9500
C27 C28 1.409(7)
C27 H27 0.9500
C28 C29 1.367(6)
C28 H28 0.9500
C30 O3 1.167(5)

loop_
_geom_torsion_atom_site_label_1
_geom_torsion_atom_site_label_2
_geom_torsion_atom_site_label_3
_geom_torsion_atom_site_label_4
_geom_torsion
C30 Ru1 P1 C1 175.50(18)
N1 Ru1 P1 C1 -4.10(15)
P2 Ru1 P1 C1 -7.7(2)
C30 Ru1 P1 C8 -72.97(19)
N1 Ru1 P1 C8 107.43(16)
P2 Ru1 P1 C8 103.87(19)
C30 Ru1 P1 C12 51.5(2)
N1 Ru1 P1 C12 -128.12(17)
P2 Ru1 P1 C12 -131.68(19)
C30 Ru1 P2 C7 168.73(19)
N1 Ru1 P2 C7 -11.68(16)
P1 Ru1 P2 C7 -8.1(2)
C30 Ru1 P2 C20 -78.5(2)
N1 Ru1 P2 C20 101.11(18)
P1 Ru1 P2 C20 104.7(2)
C30 Ru1 P2 C16 58.6(2)
N1 Ru1 P2 C16 -121.78(18)
P1 Ru1 P2 C16 -118.2(2)
P2 Ru1 N1 C6 1.9(3)
P1 Ru1 N1 C6 -177.1(3)
P2 Ru1 N1 C2 -175.1(3)
P1 Ru1 N1 C2 5.8(3)
C8 P1 C1 C2 -103.6(3)
C12 P1 C1 C2 131.4(3)
Ru1 P1 C1 C2 2.9(3)
C8 P1 C1 B1 74.8(4)
C12 P1 C1 B1 -50.2(4)
Ru1 P1 C1 B1 -178.7(3)
C6 N1 C2 C1 177.3(3)
Ru1 N1 C2 C1 -5.7(5)
C6 N1 C2 C3 -1.2(5)
Ru1 N1 C2 C3 175.9(3)
B1 C1 C2 N1 -177.2(4)
P1 C1 C2 N1 1.2(5)
B1 C1 C2 C3 1.2(6)
P1 C1 C2 C3 179.6(3)
N1 C2 C3 C4 -1.4(6)
C1 C2 C3 C4 -179.8(4)
C2 C3 C4 C5 2.1(7)
C3 C4 C5 C6 -0.3(7)
C2 N1 C6 C5 3.1(6)
Ru1 N1 C6 C5 -174.0(3)
C2 N1 C6 C7 -170.5(3)
Ru1 N1 C6 C7 12.4(5)
C4 C5 C6 N1 -2.4(6)
C4 C5 C6 C7 171.2(4)
N1 C6 C7 P2 -23.6(5)
C5 C6 C7 P2 162.5(3)
C20 P2 C7 C6 -100.1(3)
C16 P2 C7 C6 143.0(3)
Ru1 P2 C7 C6 21.4(3)
C1 P1 C8 C10 -44.7(4)
C12 P1 C8 C10 79.6(4)
Ru1 P1 C8 C10 -152.2(3)
C1 P1 C8 C11 -172.6(3)
C12 P1 C8 C11 -48.3(4)
Ru1 P1 C8 C11 79.9(3)
C1 P1 C8 C9 71.2(3)
C12 P1 C8 C9 -164.6(3)
Ru1 P1 C8 C9 -36.4(3)
C1 P1 C12 C14 -155.5(3)
C8 P1 C12 C14 82.5(3)
Ru1 P1 C12 C14 -36.0(3)
C1 P1 C12 C15 82.8(3)
C8 P1 C12 C15 -39.3(4)
Ru1 P1 C12 C15 -157.7(3)
C1 P1 C12 C13 -39.2(3)
C8 P1 C12 C13 -161.3(3)
Ru1 P1 C12 C13 80.3(3)
C7 P2 C16 C19 168.4(3)
C20 P2 C16 C19 56.1(3)
Ru1 P2 C16 C19 -83.1(3)
C7 P2 C16 C18 -75.3(3)
C20 P2 C16 C18 172.4(3)
Ru1 P2 C16 C18 33.2(3)
C7 P2 C16 C17 44.6(4)
C20 P2 C16 C17 -67.6(4)
Ru1 P2 C16 C17 153.2(3)
C7 P2 C20 C21 164.1(3)
C16 P2 C20 C21 -85.3(3)
Ru1 P2 C20 C21 54.3(3)
C7 P2 C20 C22 -72.5(4)
C16 P2 C20 C22 38.1(4)
Ru1 P2 C20 C22 177.7(3)
C7 P2 C20 C23 47.4(3)
C16 P2 C20 C23 158.0(3)
Ru1 P2 C20 C23 -62.4(3)
C2 C1 B1 O1 169.3(4)
P1 C1 B1 O1 -8.9(6)
C2 C1 B1 O2 -11.4(7)
P1 C1 B1 O2 170.3(3)
O2 B1 O1 C29 1.0(4)
C1 B1 O1 C29 -179.7(4)
O1 B1 O2 C24 -1.1(4)
C1 B1 O2 C24 179.5(4)
B1 O2 C24 C25 178.7(4)
B1 O2 C24 C29 0.9(4)
C29 C24 C25 C26 -1.9(6)
O2 C24 C25 C26 -179.4(4)
C24 C25 C26 C27 0.1(7)
C25 C26 C27 C28 1.1(7)
C26 C27 C28 C29 -0.4(7)
C27 C28 C29 C24 -1.4(7)
C27 C28 C29 O1 179.7(4)
C25 C24 C29 C28 2.6(7)
O2 C24 C29 C28 -179.4(4)
C25 C24 C29 O1 -178.2(4)
O2 C24 C29 O1 -0.3(5)
B1 O1 C29 C28 178.6(4)
B1 O1 C29 C24 -0.4(5)
